data_4509690
loop_
_publ_author_name
'Chang, Ze'
'Zhang, Ai-Shun'
'Hu, Tong-Liang'
'Bu, Xian-He'

_publ_section_title
;
 ZnIICoordination Poylmers Based on 2,3,6,7-Anthracenetetracarboxylic
 Acid: Synthesis, Structures, and Luminescence Properties
;
_journal_issue 11
_journal_name_full 'Crystal Growth &amp; Design'
_journal_page_first 4840
_journal_paper_doi 10.1021/cg900659r
_journal_volume 9
_journal_year 2009
_chemical_formula_moiety '4(C23 H19 N4 O6 Zn), C4 N2'
_chemical_formula_sum 'C96 H76 N18 O24 Zn4'
_chemical_formula_weight 2127.31
_chemical_name_systematic
; 
 ? 
;
_space_group_IT_number 12
_symmetry_cell_setting monoclinic
_symmetry_space_group_name_Hall '-C 2y'
_symmetry_space_group_name_H-M 'C 1 2/m 1'
_atom_sites_solution_hydrogens geom
_atom_sites_solution_primary direct
_atom_sites_solution_secondary difmap
_audit_creation_method SHELXL-97
_cell_angle_alpha 90.00
_cell_angle_beta 97.80(3)
_cell_angle_gamma 90.00
_cell_formula_units_Z 1
_cell_length_a 14.705(3)
_cell_length_b 14.636(3)
_cell_length_c 11.656(2)
_cell_measurement_reflns_used 11558
_cell_measurement_temperature 293(2)
_cell_measurement_theta_max 27.6
_cell_measurement_theta_min 3.1
_cell_volume 2485.4(9)
_computing_cell_refinement 'Bruker XSCANS'
_computing_data_collection 'Bruker XSCANS'
_computing_data_reduction 'Bruker SHELXTL'
_computing_molecular_graphics 'Bruker SHELXTL'
_computing_publication_material 'Bruker SHELXTL'
_computing_structure_refinement 'SHELXL-97 (Sheldrick, 1997)'
_computing_structure_solution 'SHELXS-97 (Sheldrick, 1990)'
_diffrn_ambient_temperature 293(2)
_diffrn_measured_fraction_theta_full 0.997
_diffrn_measured_fraction_theta_max 0.997
_diffrn_measurement_device_type SCX-MINI
_diffrn_measurement_method '\w scans'
_diffrn_radiation_monochromator graphite
_diffrn_radiation_source 'fine-focus sealed tube'
_diffrn_radiation_type MoK\a
_diffrn_radiation_wavelength 0.71073
_diffrn_reflns_av_R_equivalents 0.0677
_diffrn_reflns_av_sigmaI/netI 0.0561
_diffrn_reflns_limit_h_max 19
_diffrn_reflns_limit_h_min -19
_diffrn_reflns_limit_k_max 18
_diffrn_reflns_limit_k_min -18
_diffrn_reflns_limit_l_max 15
_diffrn_reflns_limit_l_min -15
_diffrn_reflns_number 13145
_diffrn_reflns_theta_full 27.48
_diffrn_reflns_theta_max 27.48
_diffrn_reflns_theta_min 3.10
_diffrn_standards_decay_% none
_diffrn_standards_interval_count none
_diffrn_standards_number none
_exptl_absorpt_coefficient_mu 1.035
_exptl_absorpt_correction_type none
_exptl_crystal_colour yellow
_exptl_crystal_density_diffrn 1.421
_exptl_crystal_density_method 'not measured'
_exptl_crystal_description block
_exptl_crystal_F_000 1090
_exptl_crystal_size_max 0.20
_exptl_crystal_size_mid 0.20
_exptl_crystal_size_min 0.15
_refine_diff_density_max 1.800
_refine_diff_density_min -0.763
_refine_diff_density_rms 0.128
_refine_ls_extinction_method none
_refine_ls_goodness_of_fit_ref 1.095
_refine_ls_hydrogen_treatment constr
_refine_ls_matrix_type full
_refine_ls_number_parameters 181
_refine_ls_number_reflns 2955
_refine_ls_number_restraints 0
_refine_ls_restrained_S_all 1.095
_refine_ls_R_factor_all 0.0927
_refine_ls_R_factor_gt 0.0715
_refine_ls_shift/su_max 0.000
_refine_ls_shift/su_mean 0.000
_refine_ls_structure_factor_coef Fsqd
_refine_ls_weighting_details 'calc w=1/[\s^2^(Fo^2^)+(0.1074P)^2^+9.3858P] where P=(Fo^2^+2Fc^2^)/3'
_refine_ls_weighting_scheme calc
_refine_ls_wR_factor_gt 0.1871
_refine_ls_wR_factor_ref 0.1988
_reflns_number_gt 2366
_reflns_number_total 2955
_reflns_threshold_expression >2sigma(I)
_cod_data_source_file cg900659rsup1.cif
_cod_data_source_block 4
_cod_depositor_comments
;
The following automatic conversions were performed:

'_symmetry_cell_setting' value 'Monoclinic' changed to 'monoclinic'
according to /home/saulius/struct/CIF-dictionaries/cif_core.dic
dictionary named 'cif_core.dic' version 2.4.2 from 2011-04-26.

Automatic conversion script
Id: cif_fix_values 1891 2012-01-12 08:04:46Z andrius 
;
_cod_original_cell_volume 2485.4(8)
_cod_original_sg_symbol_H-M 'C 2/m'
_cod_database_code 4509690

loop_
_symmetry_equiv_pos_as_xyz
'x, y, z'
'-x, y, -z'
'x+1/2, y+1/2, z'
'-x+1/2, y+1/2, -z'
'-x, -y, -z'
'x, -y, z'
'-x+1/2, -y+1/2, -z'
'x+1/2, -y+1/2, z'

loop_
_atom_site_label
_atom_site_type_symbol
_atom_site_fract_x
_atom_site_fract_y
_atom_site_fract_z
_atom_site_U_iso_or_equiv
_atom_site_adp_type
_atom_site_occupancy
_atom_site_symmetry_multiplicity
_atom_site_calc_flag
_atom_site_refinement_flags
Zn1 Zn 0.90008(5) 0.5000 0.69442(6) 0.0190(2) Uani 1 2 d S
O1 O 0.9445(2) 0.3932(2) 0.6006(3) 0.0260(7) Uani 1 1 d .
O1W O 1.0261(3) 0.5000 0.8149(4) 0.0265(10) Uani 1 2 d S
H1W H 1.0488 0.4593 0.7993 0.040 Uiso 1 1 d R
O2 O 1.0695(3) 0.3464(2) 0.7179(3) 0.0410(9) Uani 1 1 d .
O3 O 0.7726(3) 0.5000 0.5824(4) 0.0327(11) Uani 1 2 d S
N1 N 0.8444(3) 0.6014(3) 0.8067(3) 0.0321(9) Uani 1 1 d .
N2 N 0.7395(7) 0.4471(9) 0.4010(9) 0.154(6) Uani 1 1 d .
C1 C 1.0087(3) 0.3382(3) 0.6316(4) 0.0218(9) Uani 1 1 d .
C2 C 1.0084(3) 0.2505(3) 0.5624(4) 0.0216(9) Uani 1 1 d .
C3 C 1.0183(3) 0.1695(3) 0.6196(4) 0.0247(9) Uani 1 1 d .
H3 H 1.0312 0.1701 0.7000 0.030 Uiso 1 1 calc R
C4 C 1.0097(3) 0.0837(3) 0.5615(4) 0.0231(9) Uani 1 1 d .
C5 C 1.0189(5) 0.0000 0.6218(5) 0.0271(14) Uani 1 2 d S
H5 H 1.0311 0.0000 0.7022 0.033 Uiso 1 2 calc SR
C6 C 0.8827(6) 0.6149(7) 0.9136(6) 0.101(4) Uani 1 1 d .
H6 H 0.9370 0.5839 0.9385 0.121 Uiso 1 1 calc R
C7 C 0.8484(5) 0.6718(7) 0.9917(6) 0.104(4) Uani 1 1 d .
H7 H 0.8787 0.6771 1.0667 0.125 Uiso 1 1 calc R
C8 C 0.7704(3) 0.7199(4) 0.9590(4) 0.0338(11) Uani 1 1 d .
C9 C 0.7319(5) 0.7096(5) 0.8463(5) 0.063(2) Uani 1 1 d .
H9 H 0.6801 0.7433 0.8176 0.075 Uiso 1 1 calc R
C10 C 0.7697(5) 0.6495(5) 0.7751(5) 0.0572(18) Uani 1 1 d .
H10 H 0.7404 0.6424 0.6998 0.069 Uiso 1 1 calc R
C11 C 0.7546(6) 0.5000 0.4817(8) 0.073(4) Uani 1 2 d S
C12 C 0.7454(6) 0.3662(6) 0.4401(8) 0.077(2) Uani 1 1 d .
H2A H 0.7971 0.3617 0.4998 0.115 Uiso 1 1 calc R
H2B H 0.7534 0.3246 0.3786 0.115 Uiso 1 1 calc R
H2C H 0.6903 0.3510 0.4715 0.115 Uiso 1 1 calc R
C13 C 0.7147(11) 0.5000 0.2709(9) 0.144(8) Uani 1 2 d S
N3 N 0.5316(15) 0.5000 0.996(2) 0.130(11) Uani 0.50 2 d SP
C14 C 0.6240(19) 0.5000 0.976(2) 0.087(8) Uani 0.50 2 d SP
C15 C 0.5000 0.386(2) 1.0000 0.140(14) Uani 0.50 2 d SP

loop_
_atom_site_aniso_label
_atom_site_aniso_U_11
_atom_site_aniso_U_22
_atom_site_aniso_U_33
_atom_site_aniso_U_23
_atom_site_aniso_U_13
_atom_site_aniso_U_12
Zn1 0.0234(4) 0.0155(4) 0.0189(4) 0.000 0.0052(2) 0.000
O1 0.0338(18) 0.0196(15) 0.0245(15) -0.0021(12) 0.0037(13) 0.0066(13)
O1W 0.035(2) 0.016(2) 0.029(2) 0.000 0.0056(19) 0.000
O2 0.048(2) 0.0263(17) 0.042(2) -0.0139(16) -0.0160(17) 0.0128(16)
O3 0.028(2) 0.042(3) 0.028(2) 0.000 0.0034(19) 0.000
N1 0.033(2) 0.035(2) 0.029(2) -0.0055(18) 0.0100(17) 0.0108(17)
N2 0.103(7) 0.251(18) 0.105(7) -0.015(9) 0.001(6) -0.019(8)
C1 0.029(2) 0.0136(19) 0.023(2) -0.0021(16) 0.0039(17) 0.0016(16)
C2 0.027(2) 0.0132(19) 0.024(2) -0.0023(16) 0.0023(17) 0.0020(16)
C3 0.037(3) 0.018(2) 0.019(2) -0.0005(16) 0.0014(18) 0.0016(17)
C4 0.031(2) 0.0136(19) 0.023(2) -0.0008(16) -0.0004(17) -0.0037(16)
C5 0.042(4) 0.017(3) 0.021(3) 0.000 -0.003(3) 0.000
C6 0.077(5) 0.162(9) 0.055(4) -0.068(5) -0.026(4) 0.079(6)
C7 0.076(5) 0.164(9) 0.060(5) -0.071(5) -0.033(4) 0.084(6)
C8 0.036(3) 0.038(3) 0.027(2) -0.007(2) 0.004(2) 0.014(2)
C9 0.063(4) 0.079(5) 0.043(3) -0.018(3) -0.009(3) 0.046(4)
C10 0.065(4) 0.072(4) 0.031(3) -0.016(3) -0.006(3) 0.035(3)
C11 0.032(4) 0.159(12) 0.026(4) 0.000 -0.002(3) 0.000
C12 0.071(5) 0.069(5) 0.088(6) -0.002(5) 0.006(4) 0.003(4)
C13 0.110(11) 0.30(3) 0.019(5) 0.000 -0.002(6) 0.000
N3 0.08(2) 0.26(4) 0.059(12) 0.000 0.015(15) 0.000
C14 0.083(18) 0.11(2) 0.058(14) 0.000 -0.014(12) 0.000
C15 0.15(3) 0.09(2) 0.20(4) 0.000 0.07(3) 0.000

loop_
_atom_type_symbol
_atom_type_description
_atom_type_scat_dispersion_real
_atom_type_scat_dispersion_imag
_atom_type_scat_source
C C 0.0033 0.0016 'International Tables Vol C Tables 4.2.6.8 and 6.1.1.4'
H H 0.0000 0.0000 'International Tables Vol C Tables 4.2.6.8 and 6.1.1.4'
N N 0.0061 0.0033 'International Tables Vol C Tables 4.2.6.8 and 6.1.1.4'
O O 0.0106 0.0060 'International Tables Vol C Tables 4.2.6.8 and 6.1.1.4'
Zn Zn 0.2839 1.4301 'International Tables Vol C Tables 4.2.6.8 and 6.1.1.4'

loop_
_geom_angle_atom_site_label_1
_geom_angle_atom_site_label_2
_geom_angle_atom_site_label_3
_geom_angle
_geom_angle_site_symmetry_1
_geom_angle_site_symmetry_3
O1 Zn1 O1 98.43(18) 6_565 .
O1 Zn1 O3 89.48(12) 6_565 .
O1 Zn1 O3 89.48(12) . .
O1 Zn1 O1W 92.24(12) 6_565 .
O1 Zn1 O1W 92.24(12) . .
O3 Zn1 O1W 177.37(17) . .
O1 Zn1 N1 88.55(15) 6_565 .
O1 Zn1 N1 172.98(14) . .
O3 Zn1 N1 89.83(14) . .
O1W Zn1 N1 88.22(14) . .
O1 Zn1 N1 172.98(14) 6_565 6_565
O1 Zn1 N1 88.55(15) . 6_565
O3 Zn1 N1 89.83(14) . 6_565
O1W Zn1 N1 88.22(14) . 6_565
N1 Zn1 N1 84.5(2) . 6_565
C1 O1 Zn1 127.8(3) . .
Zn1 O1W H1W 102.8 . .
C11 O3 Zn1 132.5(6) . .
C6 N1 C10 114.9(5) . .
C6 N1 Zn1 121.2(4) . .
C10 N1 Zn1 123.8(3) . .
C11 N2 C12 108.7(10) . .
C11 N2 N2 50.4(7) . 6_565
C12 N2 N2 159.1(7) . 6_565
C11 N2 C13 113.3(10) . .
C12 N2 C13 138.0(11) . .
N2 N2 C13 62.9(5) 6_565 .
O1 C1 O2 126.5(4) . .
O1 C1 C2 116.2(4) . .
O2 C1 C2 117.2(4) . .
C3 C2 C2 119.2(2) . 2_756
C3 C2 C1 119.0(4) . .
C2 C2 C1 121.7(2) 2_756 .
C2 C3 C4 122.7(4) . .
C2 C3 H3 118.7 . .
C4 C3 H3 118.7 . .
C5 C4 C3 122.2(4) . .
C5 C4 C4 119.6(3) . 2_756
C3 C4 C4 118.1(2) . 2_756
C4 C5 C4 120.7(6) 6 .
C4 C5 H5 119.6 6 .
C4 C5 H5 119.6 . .
N1 C6 C7 124.7(6) . .
N1 C6 H6 117.6 . .
C7 C6 H6 117.6 . .
C8 C7 C6 120.0(6) . .
C8 C7 H7 120.0 . .
C6 C7 H7 120.0 . .
C7 C8 C9 115.9(5) . .
C7 C8 C8 121.8(6) . 7_667
C9 C8 C8 122.3(6) . 7_667
C8 C9 C10 120.1(5) . .
C8 C9 H9 120.0 . .
C10 C9 H9 120.0 . .
N1 C10 C9 124.3(5) . .
N1 C10 H10 117.9 . .
C9 C10 H10 117.9 . .
O3 C11 N2 140.4(7) . .
O3 C11 N2 140.4(7) . 6_565
N2 C11 N2 79.1(14) . 6_565
N2 C12 H2A 109.5 . .
N2 C12 H2B 109.5 . .
H2A C12 H2B 109.5 . .
N2 C12 H2C 109.5 . .
H2A C12 H2C 109.5 . .
H2B C12 H2C 109.5 . .
N2 C13 N2 54.3(9) 6_565 .
N3 N3 C14 176(4) 5_667 .
N3 N3 C15 74.1(8) 5_667 .
C14 N3 C15 105.9(8) . .
N3 N3 C15 74.1(8) 5_667 5_667
C14 N3 C15 105.9(8) . 5_667
C15 N3 C15 148.2(16) . 5_667
N3 C15 N3 31.8(16) . 5_667

loop_
_geom_bond_atom_site_label_1
_geom_bond_atom_site_label_2
_geom_bond_distance
_geom_bond_site_symmetry_2
Zn1 O1 2.064(3) .
Zn1 O3 2.134(5) .
Zn1 O1W 2.168(4) .
Zn1 N1 2.208(4) .
O1 C1 1.256(5) .
O1W H1W 0.7175 .
O2 C1 1.258(5) .
O3 C11 1.168(10) .
N1 C6 1.310(7) .
N1 C10 1.315(7) .
N2 C11 1.215(12) .
N2 C12 1.268(13) .
N2 C13 1.698(15) .
C1 C2 1.515(5) .
C2 C3 1.359(6) .
C3 C4 1.424(6) .
C3 H3 0.9300 .
C4 C5 1.409(5) .
C5 C4 1.409(5) 6
C5 H5 0.9300 .
C6 C7 1.379(8) .
C6 H6 0.9300 .
C7 C8 1.357(8) .
C7 H7 0.9300 .
C8 C9 1.366(7) .
C9 C10 1.378(8) .
C9 H9 0.9300 .
C10 H10 0.9300 .
C12 H2A 0.9600 .
C12 H2B 0.9600 .
C12 H2C 0.9600 .
N3 C14 1.41(3) .
N3 C15 1.73(3) .

loop_
_geom_torsion_atom_site_label_1
_geom_torsion_atom_site_label_2
_geom_torsion_atom_site_label_3
_geom_torsion_atom_site_label_4
_geom_torsion
_geom_torsion_site_symmetry_1
_geom_torsion_site_symmetry_4
O1 Zn1 O1 C1 110.1(3) 6_565 .
O3 Zn1 O1 C1 -160.5(4) . .
O1W Zn1 O1 C1 17.5(4) . .
N1 Zn1 O1 C1 -70.6(4) 6_565 .
O1 Zn1 O3 C11 49.22(9) 6_565 .
O1 Zn1 O3 C11 -49.22(9) . .
N1 Zn1 O3 C11 137.77(11) . .
N1 Zn1 O3 C11 -137.77(11) 6_565 .
O1 Zn1 N1 C6 -108.9(7) 6_565 .
O3 Zn1 N1 C6 161.7(7) . .
O1W Zn1 N1 C6 -16.6(7) . .
N1 Zn1 N1 C6 71.8(7) 6_565 .
O1 Zn1 N1 C10 74.2(5) 6_565 .
O3 Zn1 N1 C10 -15.3(5) . .
O1W Zn1 N1 C10 166.4(5) . .
N1 Zn1 N1 C10 -105.2(5) 6_565 .
Zn1 O1 C1 O2 -13.6(7) . .
Zn1 O1 C1 C2 162.0(3) . .
O1 C1 C2 C3 -130.9(4) . .
O2 C1 C2 C3 45.2(6) . .
O1 C1 C2 C2 44.8(7) . 2_756
O2 C1 C2 C2 -139.1(5) . 2_756
C2 C2 C3 C4 -2.2(8) 2_756 .
C1 C2 C3 C4 173.6(4) . .
C2 C3 C4 C5 -179.1(5) . .
C2 C3 C4 C4 0.2(8) . 2_756
C3 C4 C5 C4 179.8(4) . 6
C4 C4 C5 C4 0.5(11) 2_756 6
C10 N1 C6 C7 2.3(15) . .
Zn1 N1 C6 C7 -174.9(9) . .
N1 C6 C7 C8 -1.3(18) . .
C6 C7 C8 C9 -1.6(14) . .
C6 C7 C8 C8 178.4(9) . 7_667
C7 C8 C9 C10 3.3(12) . .
C8 C8 C9 C10 -176.7(8) 7_667 .
C6 N1 C10 C9 -0.5(12) . .
Zn1 N1 C10 C9 176.7(6) . .
C8 C9 C10 N1 -2.4(13) . .
Zn1 O3 C11 N2 90.8(16) . .
Zn1 O3 C11 N2 -90.8(15) . 6_565
C12 N2 C11 O3 0(2) . .
N2 N2 C11 O3 179(2) 6_565 .
C13 N2 C11 O3 178.8(12) . .
C12 N2 C11 N2 -179.0(6) . 6_565
C13 N2 C11 N2 -0.2(14) . 6_565
C11 N2 C13 N2 0.2(12) . 6_565
C12 N2 C13 N2 178.5(13) . 6_565
C14 N3 C15 N3 -176(5) . 5_667
C15 N3 C15 N3 0.000(4) 5_667 5_667
